data_4516362
loop_
_publ_author_name
'Patyk, Ewa'
'Podsiad\/lo, Marcin'
'Katrusiak, Andrzej'

_publ_section_title
;
 CH&#x00B7;&#x00B7;&#x00B7;N Bonds and Dynamics in Isostructural
 Pyrimidine Polymorphs
;
_journal_issue 8
_journal_name_full 'Crystal Growth &amp; Design'
_journal_page_first 4039
_journal_paper_doi 10.1021/acs.cgd.5b00657
_journal_volume 15
_journal_year 2015
_chemical_formula_moiety 'C4 H4 N2'
_chemical_formula_sum 'C4 H4 N2'
_chemical_formula_weight 80.09
_chemical_melting_point 293.15
_chemical_name_common pyrimidine
_chemical_name_systematic
; 
pyrimidine phase IV
;
_space_group_IT_number 14
_space_group_name_Hall '-P 2yn'
_space_group_name_H-M_alt 'P 1 21/n 1'
_symmetry_cell_setting monoclinic
_symmetry_space_group_name_Hall '-P 2yn'
_symmetry_space_group_name_H-M 'P 1 21/n 1'
_atom_sites_solution_hydrogens geom
_atom_sites_solution_primary direct
_atom_sites_solution_secondary difmap
_audit_creation_method SHELXL-97
_cell_angle_alpha 90.00
_cell_angle_beta 90.39(8)
_cell_angle_gamma 90.00
_cell_formula_units_Z 4
_cell_length_a 11.171(9)
_cell_length_b 9.245(4)
_cell_length_c 3.5885(16)
_cell_measurement_reflns_used 1461
_cell_measurement_temperature 295(2)
_cell_measurement_theta_max 27.19
_cell_measurement_theta_min 4.41
_cell_volume 370.6(4)
_computing_cell_refinement 'CrysAlisRED (Oxford Diffraction, 2004)'
_computing_data_collection 'CrysAlisCCD (Oxford Diffraction, 2004)'
_computing_data_reduction 'CrysAlisRED (Oxford Diffraction, 2004); REDSHABS (Katrusiak, A.  2003)'
_computing_molecular_graphics 'SHELXTL (Sheldrick, 1990)'
_computing_publication_material 'SHELXL--97 (Sheldrick, 1997)'
_computing_structure_refinement 'SHELXL--97 (Sheldrick, 1997)'
_computing_structure_solution 'SHELXS--97 (Sheldrick, 1997)'
_diffrn_ambient_environment 'diamond-anvil cell'
_diffrn_ambient_pressure 1260000
_diffrn_ambient_temperature 295(2)
_diffrn_measured_fraction_theta_full 0.228
_diffrn_measured_fraction_theta_max 0.228
_diffrn_measurement_device_type 'KM-4 CCD'
_diffrn_measurement_method '\f- and \w-scans'
_diffrn_radiation_monochromator graphite
_diffrn_radiation_source 'fine-focus sealed tube'
_diffrn_radiation_type MoK\a
_diffrn_radiation_wavelength 0.71073
_diffrn_reflns_av_R_equivalents 0.0712
_diffrn_reflns_av_sigmaI/netI 0.0211
_diffrn_reflns_limit_h_max 3
_diffrn_reflns_limit_h_min -3
_diffrn_reflns_limit_k_max 11
_diffrn_reflns_limit_k_min -11
_diffrn_reflns_limit_l_max 4
_diffrn_reflns_limit_l_min -4
_diffrn_reflns_number 1461
_diffrn_reflns_theta_full 27.19
_diffrn_reflns_theta_max 27.19
_diffrn_reflns_theta_min 4.41
_diffrn_standards_decay_% 0
_diffrn_standards_interval_count 0
_diffrn_standards_number 0
_exptl_absorpt_coefficient_mu 0.095
_exptl_absorpt_correction_T_max 0.91
_exptl_absorpt_correction_T_min 0.52
_exptl_absorpt_correction_type analytical
_exptl_absorpt_process_details
; 
 Correction for absorption of the diamond-anvil cell and the sample 
 were made using program REDSHABS (Katrusiak, A. (2003) REDSHABS. Adam
 Mickiewicz University Pozna\'n; Katrusiak, A. (2004) Z. Kristallogr.
 219, 461-467).
;
_exptl_crystal_colour colourless
_exptl_crystal_density_diffrn 1.435
_exptl_crystal_density_method 'not measured'
_exptl_crystal_description cylinder
_exptl_crystal_F_000 168
_exptl_crystal_size_max 0.35
_exptl_crystal_size_mid 0.25
_exptl_crystal_size_min 0.23
_refine_diff_density_max 0.107
_refine_diff_density_min -0.118
_refine_diff_density_rms 0.037
_refine_ls_extinction_method none
_refine_ls_goodness_of_fit_ref 1.162
_refine_ls_hydrogen_treatment constr
_refine_ls_matrix_type full
_refine_ls_number_parameters 55
_refine_ls_number_reflns 188
_refine_ls_number_restraints 0
_refine_ls_restrained_S_all 1.162
_refine_ls_R_factor_all 0.0886
_refine_ls_R_factor_gt 0.0649
_refine_ls_shift/su_max 0.000
_refine_ls_shift/su_mean 0.000
_refine_ls_structure_factor_coef Fsqd
_refine_ls_weighting_details 'calc w=1/[\s^2^(Fo^2^)+(0.1506P)^2^+0.0000P] where P=(Fo^2^+2Fc^2^)/3'
_refine_ls_weighting_scheme calc
_refine_ls_wR_factor_gt 0.1843
_refine_ls_wR_factor_ref 0.2122
_reflns_number_gt 133
_reflns_number_total 188
_reflns_threshold_expression >2sigma(I)
_cod_data_source_file cg5b00657_si_002.cif
_cod_data_source_block phaseIV_1.26GPa
_cod_original_sg_symbol_H-M 'P 21/n'
_cod_database_code 4516362

loop_
_symmetry_equiv_pos_as_xyz
'x, y, z'
'-x+1/2, y+1/2, -z+1/2'
'-x, -y, -z'
'x-1/2, -y-1/2, z-1/2'

loop_
_atom_site_label
_atom_site_type_symbol
_atom_site_fract_x
_atom_site_fract_y
_atom_site_fract_z
_atom_site_U_iso_or_equiv
_atom_site_adp_type
_atom_site_occupancy
_atom_site_symmetry_multiplicity
_atom_site_calc_flag
_atom_site_refinement_flags
N1 N 0.137(2) 0.3702(9) -0.053(2) 0.06(2) Uani 1 1 d .
N3 N 0.016(2) 0.1806(7) 0.224(2) 0.07(2) Uani 1 1 d .
C2 C 0.028(3) 0.3151(15) 0.095(3) 0.07(2) Uani 1 1 d .
H2 H -0.0377 0.3760 0.1028 0.086 Uiso 1 1 calc R
C4 C 0.111(4) 0.0961(10) 0.202(3) 0.08(2) Uani 1 1 d .
H4 H 0.1048 0.0013 0.2873 0.098 Uiso 1 1 calc R
C5 C 0.215(4) 0.1411(16) 0.064(2) 0.06(2) Uani 1 1 d .
H5 H 0.2803 0.0796 0.0504 0.076 Uiso 1 1 calc R
C6 C 0.221(4) 0.2809(11) -0.059(3) 0.05(3) Uani 1 1 d .
H6 H 0.2938 0.3121 -0.1545 0.061 Uiso 1 1 calc R

loop_
_atom_site_aniso_label
_atom_site_aniso_U_11
_atom_site_aniso_U_22
_atom_site_aniso_U_33
_atom_site_aniso_U_23
_atom_site_aniso_U_13
_atom_site_aniso_U_12
N1 0.07(6) 0.056(5) 0.066(5) 0.003(3) 0.023(13) -0.008(9)
N3 0.09(7) 0.052(5) 0.060(4) 0.001(3) 0.022(13) 0.005(10)
C2 0.08(8) 0.063(7) 0.069(6) -0.005(5) 0.042(17) 0.021(12)
C4 0.15(7) 0.046(5) 0.048(5) 0.002(3) 0.016(15) 0.002(11)
C5 0.08(8) 0.060(6) 0.052(6) -0.004(4) 0.015(17) 0.006(12)
C6 0.04(9) 0.055(6) 0.059(4) -0.006(4) 0.016(17) 0.001(9)

loop_
_atom_type_symbol
_atom_type_description
_atom_type_scat_dispersion_real
_atom_type_scat_dispersion_imag
_atom_type_scat_source
C C 0.0033 0.0016 'International Tables Vol C Tables 4.2.6.8 and 6.1.1.4'
H H 0.0000 0.0000 'International Tables Vol C Tables 4.2.6.8 and 6.1.1.4'
N N 0.0061 0.0033 'International Tables Vol C Tables 4.2.6.8 and 6.1.1.4'

loop_
_geom_angle_atom_site_label_1
_geom_angle_atom_site_label_2
_geom_angle_atom_site_label_3
_geom_angle
C6 N1 C2 114.3(11)
C4 N3 C2 117(3)
N3 C2 N1 124(3)
N3 C4 C5 122.5(11)
C4 C5 C6 118(4)
N1 C6 C5 125(4)

loop_
_geom_bond_atom_site_label_1
_geom_bond_atom_site_label_2
_geom_bond_distance
N1 C6 1.25(4)
N1 C2 1.42(5)
N3 C4 1.31(5)
N3 C2 1.333(16)
C4 C5 1.33(6)
C5 C6 1.367(19)
